data_7201708
loop_
_publ_author_name
'Dobrzycki, Lukasz'
'Wo\'zniak, Krzysztof'

_publ_section_title
;
 Inorganic--organic hybrid salts of diaminobenzenes and related cations
;
_journal_issue 5
_journal_name_full CrystEngComm
_journal_page_first 577
_journal_paper_doi 10.1039/b713261a
_journal_volume 10
_journal_year 2008
_chemical_formula_sum 'C255 H88 Cl17 N33 Pb3'
_chemical_formula_weight 2435.80
_chemical_name_systematic
;
?
;
_space_group_IT_number 52
_symmetry_cell_setting orthorhombic
_symmetry_space_group_name_Hall '-P 2a 2bc'
_symmetry_space_group_name_H-M 'P n n a'
_atom_sites_solution_hydrogens geom
_atom_sites_solution_primary direct
_atom_sites_solution_secondary difmap
_audit_creation_method SHELXL-97
_cell_angle_alpha 90.00
_cell_angle_beta 90.00
_cell_angle_gamma 90.00
_cell_formula_units_Z 4
_cell_length_a 13.7786(6)
_cell_length_b 34.1194(14)
_cell_length_c 18.7021(7)
_cell_measurement_temperature 150(2)
_cell_volume 8792.2(6)
_computing_molecular_graphics Diamond
_computing_publication_material SHELXTL-97
_computing_structure_refinement 'SHELXL-97 (Sheldrick, 1997)'
_computing_structure_solution 'SHELXS-97 (Sheldrick, 1990)'
_diffrn_ambient_temperature 150(2)
_diffrn_detector_area_resol_mean 8.6479
_diffrn_measured_fraction_theta_full 0.999
_diffrn_measured_fraction_theta_max 0.999
_diffrn_measurement_device_type KM4CCD
_diffrn_measurement_method 'omega scan'
_diffrn_radiation_monochromator graphite
_diffrn_radiation_source 'fine-focus sealed tube'
_diffrn_radiation_type MoK\a
_diffrn_radiation_wavelength 0.71073
_diffrn_reflns_av_R_equivalents 0.0839
_diffrn_reflns_av_sigmaI/netI 0.0650
_diffrn_reflns_limit_h_max 17
_diffrn_reflns_limit_h_min -17
_diffrn_reflns_limit_k_max 43
_diffrn_reflns_limit_k_min -44
_diffrn_reflns_limit_l_max 23
_diffrn_reflns_limit_l_min -24
_diffrn_reflns_number 130182
_diffrn_reflns_theta_full 27.50
_diffrn_reflns_theta_max 27.50
_diffrn_reflns_theta_min 2.70
_diffrn_standards_decay_% 2
_diffrn_standards_number '1 frame'
_exptl_absorpt_coefficient_mu 6.304
_exptl_absorpt_correction_T_max 0.83
_exptl_absorpt_correction_T_min 0.28
_exptl_absorpt_correction_type analytical
_exptl_absorpt_process_details
;
CrysAlis RED, Oxford Diffraction Ltd.,
Version 1.171.28cycle2 beta (release 25-10-2005 CrysAlis171 .NET)
(compiled Oct 25 2005,08:50:05)
Analytical numeric absorption correction using a multifaceted crystal
model based on expressions derived by R.C. Clark & J.S. Reid.
;
_exptl_crystal_colour colourless
_exptl_crystal_density_diffrn 1.840
_exptl_crystal_density_method 'not measured'
_exptl_crystal_description prismatic
_exptl_crystal_F_000 4736
_exptl_crystal_size_max 0.30
_exptl_crystal_size_mid 0.13
_exptl_crystal_size_min 0.03
_refine_diff_density_max 4.880
_refine_diff_density_min -1.612
_refine_diff_density_rms 0.267
_refine_ls_extinction_coef 0.000161(11)
_refine_ls_extinction_expression Fc^*^=kFc[1+0.001xFc^2^\l^3^/sin(2\q)]^-1/4^
_refine_ls_extinction_method SHELXL
_refine_ls_goodness_of_fit_ref 0.907
_refine_ls_hydrogen_treatment constr
_refine_ls_matrix_type full
_refine_ls_number_parameters 491
_refine_ls_number_reflns 10096
_refine_ls_number_restraints 0
_refine_ls_restrained_S_all 0.907
_refine_ls_R_factor_all 0.0701
_refine_ls_R_factor_gt 0.0290
_refine_ls_shift/su_max 0.001
_refine_ls_shift/su_mean 0.000
_refine_ls_structure_factor_coef Fsqd
_refine_ls_weighting_details 'calc w=1/[\s^2^(Fo^2^)+(0.0406P)^2^+0.0000P] where P=(Fo^2^+2Fc^2^)/3'
_refine_ls_weighting_scheme calc
_refine_ls_wR_factor_gt 0.0576
_refine_ls_wR_factor_ref 0.0826
_reflns_number_gt 6051
_reflns_number_total 10096
_reflns_threshold_expression >2sigma(I)
_cod_data_source_file b713261a.txt
_cod_data_source_block 7+Pb(II)_chlorides+Cl
_cod_depositor_comments
;
The following automatic conversions were performed:
'_symmetry_cell_setting' value 'Orthorhombic' changed to 'orthorhombic'
according to '/home/saulius/struct/CIF-dictionaries/cif_core.dic'
dictionary named 'cif_core.dic' version 2.4.1 from 2010-06-29.

Automatic conversion script
Id: cif_fix_enum 1527 2010-12-29 10:47:43Z saulius 
;
_cod_original_sg_symbol_H-M Pnna
_cod_database_code 7201708

loop_
_symmetry_equiv_pos_as_xyz
'x, y, z'
'-x+1/2, -y, z'
'-x+1/2, y+1/2, -z+1/2'
'x, -y+1/2, -z+1/2'
'-x, -y, -z'
'x-1/2, y, -z'
'x-1/2, -y-1/2, z-1/2'
'-x, y-1/2, z-1/2'

loop_
_atom_site_label
_atom_site_type_symbol
_atom_site_fract_x
_atom_site_fract_y
_atom_site_fract_z
_atom_site_U_iso_or_equiv
_atom_site_adp_type
_atom_site_occupancy
_atom_site_symmetry_multiplicity
_atom_site_calc_flag
_atom_site_refinement_flags
_atom_site_disorder_assembly
_atom_site_disorder_group
Pb1 Pb 0.83034(2) 0.2500 0.2500 0.01991(7) Uani 1 2 d S . .
Pb2 Pb 0.49618(2) 0.2500 0.2500 0.01923(8) Uani 1 2 d S . .
Pb3 Pb 0.7500 0.0000 0.266789(15) 0.02056(8) Uani 1 2 d S . .
Cl1 Cl 0.97080(13) 0.23077(5) 0.15163(8) 0.0329(4) Uani 1 1 d . . .
Cl2 Cl 0.85618(12) 0.17203(4) 0.29729(7) 0.0265(3) Uani 1 1 d . . .
Cl3 Cl 0.65526(11) 0.24612(5) 0.35894(7) 0.0302(3) Uani 1 1 d . . .
Cl4 Cl 0.50820(11) 0.16628(4) 0.25964(8) 0.0287(3) Uani 1 1 d . . .
Cl5 Cl 0.34634(12) 0.23916(5) 0.14916(8) 0.0322(4) Uani 1 1 d . . .
Cl6 Cl 0.73900(11) 0.08192(4) 0.24329(7) 0.0244(3) Uani 1 1 d . . .
Cl7 Cl 0.59239(11) -0.00729(5) 0.16572(7) 0.0288(4) Uani 1 1 d . . .
Cl8 Cl 0.61147(12) 0.00788(5) 0.38503(8) 0.0351(4) Uani 1 1 d . . .
Cl9 Cl 0.2500 0.0000 0.13113(12) 0.0646(9) Uani 1 2 d S . .
N1A N 0.7133(4) 0.16099(16) 0.1435(3) 0.0338(14) Uani 1 1 d . . .
H1BA H 0.7177 0.1472 0.1831 0.041 Uiso 1 1 calc R . .
H1AA H 0.6991 0.1861 0.1455 0.041 Uiso 1 1 calc R . .
N2A N 0.7498(4) 0.10479(14) 0.0810(2) 0.0230(10) Uani 1 1 d . . .
H2A H 0.7548 0.0931 0.1228 0.028 Uiso 1 1 calc R . .
N3A N 0.7839(4) 0.04427(16) 0.0281(3) 0.0322(14) Uani 1 1 d . . .
H3AA H 0.7872 0.0338 0.0710 0.039 Uiso 1 1 calc R . .
H3BA H 0.7935 0.0296 -0.0100 0.039 Uiso 1 1 calc R . .
C1A C 0.7280(4) 0.14388(19) 0.0806(3) 0.0244(14) Uani 1 1 d . . .
C2A C 0.7644(4) 0.0825(2) 0.0208(3) 0.0260(14) Uani 1 1 d . . .
C3A C 0.7563(5) 0.1017(2) -0.0450(3) 0.0291(15) Uani 1 1 d . . .
H3A H 0.7655 0.0877 -0.0884 0.035 Uiso 1 1 calc R . .
C4A C 0.7344(5) 0.1418(2) -0.0462(3) 0.0292(16) Uani 1 1 d . . .
H4A H 0.7287 0.1547 -0.0911 0.035 Uiso 1 1 calc R . .
C5A C 0.7209(4) 0.1631(2) 0.0152(3) 0.0281(15) Uani 1 1 d . . .
H5A H 0.7071 0.1904 0.0132 0.034 Uiso 1 1 calc R . .
N1B N 0.4611(4) 0.19325(16) 0.0202(3) 0.0325(13) Uani 1 1 d . . .
H1AB H 0.4587 0.2067 0.0603 0.039 Uiso 1 1 calc R . .
H1BB H 0.4539 0.2053 -0.0210 0.039 Uiso 1 1 calc R . .
N2B N 0.4862(4) 0.13744(16) 0.0880(2) 0.0251(12) Uani 1 1 d . . .
H2B H 0.4813 0.1524 0.1261 0.030 Uiso 1 1 calc R . .
N3B N 0.5109(4) 0.08516(17) 0.1656(3) 0.0385(15) Uani 1 1 d . . .
H3AB H 0.5039 0.1015 0.2017 0.046 Uiso 1 1 calc R . .
H3BB H 0.5223 0.0602 0.1737 0.046 Uiso 1 1 calc R . .
C1B C 0.4754(5) 0.1547(2) 0.0219(3) 0.0267(15) Uani 1 1 d . . .
C2B C 0.5040(4) 0.0985(2) 0.0979(3) 0.0286(15) Uani 1 1 d . . .
C3B C 0.5142(5) 0.0738(2) 0.0377(4) 0.0342(17) Uani 1 1 d . . .
H3B H 0.5275 0.0466 0.0427 0.041 Uiso 1 1 calc R . .
C4B C 0.5038(5) 0.0911(2) -0.0290(3) 0.0336(17) Uani 1 1 d . . .
H4B H 0.5099 0.0751 -0.0704 0.040 Uiso 1 1 calc R . .
C5B C 0.4846(5) 0.1312(2) -0.0377(3) 0.0303(16) Uani 1 1 d . . .
H5B H 0.4780 0.1421 -0.0842 0.036 Uiso 1 1 calc R . .
N1C N 0.1559(4) 0.20683(17) 0.2772(3) 0.0467(16) Uani 1 1 d . . .
H1C1 H 0.0998 0.2185 0.2847 0.056 Uiso 1 1 calc R . .
H1C2 H 0.2104 0.2197 0.2844 0.056 Uiso 1 1 calc R . .
N2C N 0.0717(4) 0.15041(14) 0.2443(3) 0.0261(11) Uani 1 1 d . . .
H2C H 0.0181 0.1641 0.2494 0.031 Uiso 1 1 calc R . .
N3C N -0.0272(4) 0.09800(16) 0.2182(3) 0.0330(13) Uani 1 1 d . . .
H3AC H -0.0773 0.1136 0.2244 0.040 Uiso 1 1 calc R . .
H3BC H -0.0364 0.0733 0.2067 0.040 Uiso 1 1 calc R . .
C1C C 0.1583(5) 0.16919(19) 0.2547(3) 0.0311(14) Uani 1 1 d . . .
C2C C 0.0632(5) 0.11186(18) 0.2264(3) 0.0247(14) Uani 1 1 d . . .
C3C C 0.1464(5) 0.0902(2) 0.2174(3) 0.0319(16) Uani 1 1 d . . .
H3C H 0.1432 0.0633 0.2044 0.038 Uiso 1 1 calc R . .
C4C C 0.2357(5) 0.1086(2) 0.2278(3) 0.0337(16) Uani 1 1 d . . .
H4C H 0.2934 0.0937 0.2223 0.040 Uiso 1 1 calc R . .
C5C C 0.2435(4) 0.1478(2) 0.2459(3) 0.0289(14) Uani 1 1 d . . .
H5C H 0.3052 0.1598 0.2521 0.035 Uiso 1 1 calc R . .
N1D N 0.2929(4) 0.21015(17) 0.5021(3) 0.0366(14) Uani 1 1 d . . .
H1BD H 0.2807 0.2174 0.5463 0.044 Uiso 1 1 calc R . .
H1AD H 0.2883 0.2273 0.4670 0.044 Uiso 1 1 calc R . .
N2D N 0.3251(4) 0.14703(17) 0.5437(2) 0.0306(14) Uani 1 1 d . . .
H2D H 0.3126 0.1559 0.5869 0.037 Uiso 1 1 calc R . .
N3D N 0.3540(4) 0.08762(17) 0.5968(3) 0.0399(15) Uani 1 1 d . . .
H3AD H 0.3418 0.0986 0.6384 0.048 Uiso 1 1 calc R . .
H3BD H 0.3695 0.0626 0.5946 0.048 Uiso 1 1 calc R . .
C1D C 0.3188(5) 0.1725(2) 0.4879(3) 0.0291(15) Uani 1 1 d . . .
C2D C 0.3491(5) 0.1089(2) 0.5367(3) 0.0284(15) Uani 1 1 d . . .
C3D C 0.3697(5) 0.0945(2) 0.4693(3) 0.0319(16) Uani 1 1 d . . .
H3D H 0.3869 0.0678 0.4627 0.038 Uiso 1 1 calc R . .
C4D C 0.3648(5) 0.1196(2) 0.4121(3) 0.0356(17) Uani 1 1 d . . .
H4D H 0.3796 0.1101 0.3657 0.043 Uiso 1 1 calc R . .
C5D C 0.3389(5) 0.1583(2) 0.4202(3) 0.0337(16) Uani 1 1 d . . .
H5D H 0.3347 0.1750 0.3798 0.040 Uiso 1 1 calc R . .
N1E N 0.0410(4) 0.21868(18) 0.4958(3) 0.0436(16) Uani 1 1 d . . .
H1BE H 0.0393 0.2305 0.5376 0.052 Uiso 1 1 calc R . .
H1AE H 0.0285 0.2320 0.4565 0.052 Uiso 1 1 calc R . .
N2E N 0.0818(4) 0.16020(17) 0.5539(2) 0.0323(14) Uani 1 1 d . . .
H2E H 0.0809 0.1736 0.5941 0.039 Uiso 1 1 calc R . .
N3E N 0.1158(4) 0.10676(19) 0.6218(3) 0.0449(17) Uani 1 1 d . . .
H3AE H 0.1119 0.1220 0.6596 0.054 Uiso 1 1 calc R . .
H3BE H 0.1291 0.0817 0.6269 0.054 Uiso 1 1 calc R . .
C1E C 0.0629(5) 0.1798(2) 0.4919(3) 0.0323(16) Uani 1 1 d . . .
C2E C 0.1018(5) 0.1215(2) 0.5575(3) 0.0297(16) Uani 1 1 d . . .
C3E C 0.1072(5) 0.1007(2) 0.4946(3) 0.0326(16) Uani 1 1 d . . .
H3E H 0.1235 0.0736 0.4952 0.039 Uiso 1 1 calc R . .
C4E C 0.0890(5) 0.1190(2) 0.4316(3) 0.0355(17) Uani 1 1 d . . .
H4E H 0.0932 0.1045 0.3884 0.043 Uiso 1 1 calc R . .
C5E C 0.0647(5) 0.1582(2) 0.4291(3) 0.0369(18) Uani 1 1 d . . .
H5E H 0.0493 0.1703 0.3848 0.044 Uiso 1 1 calc R . .
N1F N 0.4154(4) 0.0036(2) 0.2860(3) 0.0505(17) Uani 1 1 d . . .
H1BF H 0.4087 0.0044 0.2393 0.061 Uiso 1 1 calc R . .
H1AF H 0.4737 0.0044 0.3052 0.061 Uiso 1 1 calc R . .
N2F N 0.2500 0.0000 0.2942(3) 0.0307(17) Uani 1 2 d S . .
H2F H 0.2500 0.0000 0.2472 0.037 Uiso 1 2 calc SR . .
C1F C 0.3374(4) 0.0011(2) 0.3278(3) 0.0329(14) Uani 1 1 d . . .
C3F C 0.3382(5) -0.0008(2) 0.4023(3) 0.0350(15) Uani 1 1 d . . .
H3F H 0.3975 -0.0025 0.4281 0.042 Uiso 1 1 calc R . .
C4F C 0.2500 0.0000 0.4373(5) 0.040(2) Uani 1 2 d S . .
H4F H 0.2500 0.0000 0.4881 0.048 Uiso 1 2 calc SR . .

loop_
_atom_site_aniso_label
_atom_site_aniso_U_11
_atom_site_aniso_U_22
_atom_site_aniso_U_33
_atom_site_aniso_U_23
_atom_site_aniso_U_13
_atom_site_aniso_U_12
Pb1 0.02077(15) 0.02003(15) 0.01893(13) 0.00345(13) 0.000 0.000
Pb2 0.02024(16) 0.01772(15) 0.01973(15) 0.00165(13) 0.000 0.000
Pb3 0.02191(16) 0.01774(15) 0.02203(14) 0.000 0.000 -0.00153(14)
Cl1 0.0423(10) 0.0326(10) 0.0239(7) 0.0012(7) 0.0095(7) 0.0041(8)
Cl2 0.0347(9) 0.0201(8) 0.0246(7) 0.0023(6) 0.0023(6) 0.0001(7)
Cl3 0.0342(8) 0.0348(10) 0.0218(6) 0.0019(6) -0.0020(6) 0.0006(8)
Cl4 0.0306(8) 0.0202(7) 0.0352(8) 0.0020(6) 0.0027(7) 0.0030(6)
Cl5 0.0340(9) 0.0378(11) 0.0247(7) -0.0018(6) -0.0037(7) 0.0022(7)
Cl6 0.0311(8) 0.0187(7) 0.0235(6) -0.0006(5) 0.0023(7) -0.0018(6)
Cl7 0.0319(9) 0.0293(10) 0.0253(7) -0.0003(6) -0.0019(6) 0.0016(7)
Cl8 0.0315(9) 0.0411(11) 0.0328(8) -0.0003(7) 0.0031(6) 0.0010(8)
Cl9 0.123(3) 0.0486(18) 0.0220(11) 0.000 0.000 0.031(2)
N1A 0.051(4) 0.026(3) 0.024(3) -0.003(2) 0.000(2) 0.000(3)
N2A 0.024(3) 0.029(3) 0.016(2) 0.0013(19) 0.002(2) -0.003(3)
N3A 0.048(4) 0.028(3) 0.021(3) -0.001(2) 0.005(2) -0.001(3)
C1A 0.017(4) 0.030(4) 0.026(3) -0.002(3) 0.001(2) -0.002(3)
C2A 0.019(3) 0.037(4) 0.021(3) -0.002(3) 0.003(2) -0.008(3)
C3A 0.025(4) 0.047(4) 0.016(3) 0.001(2) 0.001(3) -0.002(3)
C4A 0.024(4) 0.044(4) 0.020(3) 0.009(3) -0.001(3) -0.003(3)
C5A 0.023(4) 0.033(4) 0.028(3) 0.008(3) 0.000(2) 0.001(3)
N1B 0.043(4) 0.023(3) 0.032(3) -0.001(2) -0.001(2) -0.005(3)
N2B 0.021(3) 0.031(3) 0.024(3) -0.006(2) -0.002(2) -0.001(2)
N3B 0.052(4) 0.033(4) 0.030(3) -0.003(3) -0.008(3) 0.007(3)
C1B 0.017(3) 0.034(4) 0.029(3) -0.001(3) 0.003(2) -0.003(3)
C2B 0.017(3) 0.036(4) 0.033(3) -0.004(3) -0.004(3) 0.000(3)
C3B 0.025(4) 0.040(5) 0.038(4) -0.014(3) -0.005(3) 0.001(3)
C4B 0.026(4) 0.045(5) 0.030(3) -0.014(3) 0.003(3) 0.000(3)
C5B 0.024(4) 0.042(5) 0.025(3) -0.003(3) 0.001(3) -0.001(3)
N1C 0.029(3) 0.030(4) 0.081(4) 0.006(3) -0.009(3) -0.008(3)
N2C 0.018(2) 0.024(3) 0.036(3) 0.001(2) 0.000(2) -0.001(2)
N3C 0.032(3) 0.027(3) 0.040(3) -0.012(2) 0.004(3) -0.006(3)
C1C 0.027(3) 0.031(4) 0.035(3) 0.009(3) -0.004(3) -0.003(3)
C2C 0.028(3) 0.030(4) 0.016(3) 0.000(2) 0.002(2) 0.000(3)
C3C 0.041(4) 0.033(4) 0.023(3) -0.003(3) 0.003(3) 0.009(3)
C4C 0.029(4) 0.054(5) 0.019(3) 0.002(3) 0.001(3) 0.016(3)
C5C 0.022(3) 0.044(4) 0.021(3) 0.006(2) -0.001(4) 0.001(3)
N1D 0.049(4) 0.036(4) 0.025(3) -0.003(3) 0.007(3) 0.001(3)
N2D 0.036(4) 0.037(4) 0.018(2) -0.004(2) 0.004(2) -0.004(3)
N3D 0.057(4) 0.033(4) 0.030(3) 0.001(3) 0.008(3) 0.001(3)
C1D 0.025(4) 0.039(4) 0.023(3) -0.002(3) 0.004(3) -0.005(3)
C2D 0.029(4) 0.027(4) 0.030(3) 0.000(3) 0.000(3) -0.004(3)
C3D 0.027(4) 0.033(4) 0.035(4) -0.007(3) 0.001(3) -0.002(3)
C4D 0.036(4) 0.046(5) 0.025(3) -0.012(3) 0.000(3) 0.001(3)
C5D 0.034(4) 0.047(5) 0.020(3) 0.002(3) -0.001(3) -0.001(4)
N1E 0.051(4) 0.044(4) 0.035(3) -0.004(3) -0.016(3) 0.017(3)
N2E 0.031(3) 0.045(4) 0.021(3) -0.010(2) -0.008(2) 0.011(3)
N3E 0.063(5) 0.045(4) 0.027(3) 0.001(3) -0.006(3) 0.021(3)
C1E 0.025(4) 0.042(5) 0.030(3) -0.001(3) -0.006(3) 0.006(3)
C2E 0.025(4) 0.030(4) 0.034(4) 0.000(3) -0.003(3) 0.005(3)
C3E 0.025(4) 0.038(4) 0.035(4) -0.007(3) 0.000(3) 0.005(3)
C4E 0.035(4) 0.040(5) 0.031(4) -0.014(3) -0.001(3) 0.005(4)
C5E 0.035(4) 0.057(5) 0.019(3) -0.004(3) -0.009(3) 0.005(4)
N1F 0.023(3) 0.084(5) 0.044(3) 0.003(4) 0.006(3) -0.011(4)
N2F 0.028(4) 0.039(5) 0.026(3) 0.000 0.000 -0.003(4)
C1F 0.028(4) 0.039(4) 0.032(3) 0.000(3) 0.000(3) -0.003(4)
C3F 0.035(4) 0.042(4) 0.028(3) 0.002(3) -0.007(3) -0.004(4)
C4F 0.041(6) 0.042(6) 0.037(5) 0.000 0.000 -0.015(6)

loop_
_atom_type_symbol
_atom_type_description
_atom_type_scat_dispersion_real
_atom_type_scat_dispersion_imag
_atom_type_scat_source
O O 0.0106 0.0060 'International Tables Vol C Tables 4.2.6.8 and 6.1.1.4'
Pb Pb -3.3944 10.1111 'International Tables Vol C Tables 4.2.6.8 and 6.1.1.4'
Cl Cl 0.1484 0.1585 'International Tables Vol C Tables 4.2.6.8 and 6.1.1.4'
N N 0.0061 0.0033 'International Tables Vol C Tables 4.2.6.8 and 6.1.1.4'
C C 0.0033 0.0016 'International Tables Vol C Tables 4.2.6.8 and 6.1.1.4'
H H 0.0000 0.0000 'International Tables Vol C Tables 4.2.6.8 and 6.1.1.4'

loop_
_geom_angle_atom_site_label_1
_geom_angle_atom_site_label_2
_geom_angle_atom_site_label_3
_geom_angle
_geom_angle_site_symmetry_1
_geom_angle_site_symmetry_3
_geom_angle_publ_flag
Cl1 Pb1 Cl1 90.53(7) 4 . ?
Cl1 Pb1 Cl2 84.04(5) 4 4 ?
Cl1 Pb1 Cl2 85.79(5) . 4 ?
Cl1 Pb1 Cl2 85.79(5) 4 . ?
Cl1 Pb1 Cl2 84.04(5) . . ?
Cl2 Pb1 Cl2 165.52(7) 4 . ?
Cl5 Pb2 Cl5 85.90(7) . 4 ?
Cl5 Pb2 Cl4 97.52(4) . 4 ?
Cl5 Pb2 Cl4 87.35(5) 4 4 ?
Cl5 Pb2 Cl4 87.35(5) . . ?
Cl5 Pb2 Cl4 97.52(4) 4 . ?
Cl4 Pb2 Cl4 173.38(6) 4 . ?
Cl5 Pb2 Cl3 169.92(5) . . ?
Cl5 Pb2 Cl3 94.97(4) 4 . ?
Cl4 Pb2 Cl3 92.56(4) 4 . ?
Cl4 Pb2 Cl3 82.58(5) . . ?
Cl5 Pb2 Cl3 94.97(4) . 4 ?
Cl5 Pb2 Cl3 169.92(5) 4 4 ?
Cl4 Pb2 Cl3 82.58(5) 4 4 ?
Cl4 Pb2 Cl3 92.56(4) . 4 ?
Cl3 Pb2 Cl3 85.94(6) . 4 ?
Cl6 Pb3 Cl6 162.16(5) . 2_655 ?
Cl6 Pb3 Cl7 86.75(4) . . ?
Cl6 Pb3 Cl7 81.59(4) 2_655 . ?
Cl6 Pb3 Cl7 81.59(4) . 2_655 ?
Cl6 Pb3 Cl7 86.75(4) 2_655 2_655 ?
Cl7 Pb3 Cl7 98.29(6) . 2_655 ?
Cl6 Pb3 Cl8 89.53(4) . . ?
Cl6 Pb3 Cl8 104.01(5) 2_655 . ?
Cl7 Pb3 Cl8 90.69(4) . . ?
Cl7 Pb3 Cl8 166.95(4) 2_655 . ?
Cl6 Pb3 Cl8 104.01(5) . 2_655 ?
Cl6 Pb3 Cl8 89.53(4) 2_655 2_655 ?
Cl7 Pb3 Cl8 166.95(4) . 2_655 ?
Cl7 Pb3 Cl8 90.69(4) 2_655 2_655 ?
Cl8 Pb3 Cl8 82.15(6) . 2_655 ?
C1A N1A H1BA 120.0 . . ?
C1A N1A H1AA 120.0 . . ?
H1BA N1A H1AA 120.0 . . ?
C1A N2A C2A 124.6(5) . . ?
C1A N2A H2A 117.7 . . ?
C2A N2A H2A 117.7 . . ?
C2A N3A H3AA 120.0 . . ?
C2A N3A H3BA 120.0 . . ?
H3AA N3A H3BA 120.0 . . ?
N1A C1A N2A 117.3(5) . . ?
N1A C1A C5A 124.0(6) . . ?
N2A C1A C5A 118.7(5) . . ?
N3A C2A N2A 118.9(5) . . ?
N3A C2A C3A 124.2(5) . . ?
N2A C2A C3A 116.8(6) . . ?
C2A C3A C4A 119.3(5) . . ?
C2A C3A H3A 120.4 . . ?
C4A C3A H3A 120.4 . . ?
C5A C4A C3A 122.2(6) . . ?
C5A C4A H4A 118.9 . . ?
C3A C4A H4A 118.9 . . ?
C4A C5A C1A 118.5(6) . . ?
C4A C5A H5A 120.8 . . ?
C1A C5A H5A 120.8 . . ?
C1B N1B H1AB 120.0 . . ?
C1B N1B H1BB 120.0 . . ?
H1AB N1B H1BB 120.0 . . ?
C2B N2B C1B 123.9(5) . . ?
C2B N2B H2B 118.1 . . ?
C1B N2B H2B 118.1 . . ?
C2B N3B H3AB 120.0 . . ?
C2B N3B H3BB 120.0 . . ?
H3AB N3B H3BB 120.0 . . ?
N1B C1B N2B 117.4(6) . . ?
N1B C1B C5B 124.7(6) . . ?
N2B C1B C5B 117.9(6) . . ?
N3B C2B N2B 117.9(6) . . ?
N3B C2B C3B 122.7(7) . . ?
N2B C2B C3B 119.4(6) . . ?
C4B C3B C2B 117.0(7) . . ?
C4B C3B H3B 121.5 . . ?
C2B C3B H3B 121.5 . . ?
C3B C4B C5B 122.5(6) . . ?
C3B C4B H4B 118.7 . . ?
C5B C4B H4B 118.7 . . ?
C1B C5B C4B 119.4(6) . . ?
C1B C5B H5B 120.3 . . ?
C4B C5B H5B 120.3 . . ?
C1C N1C H1C1 120.0 . . ?
C1C N1C H1C2 120.0 . . ?
H1C1 N1C H1C2 120.0 . . ?
C2C N2C C1C 124.2(5) . . ?
C2C N2C H2C 117.9 . . ?
C1C N2C H2C 117.9 . . ?
C2C N3C H3AC 120.0 . . ?
C2C N3C H3BC 120.0 . . ?
H3AC N3C H3BC 120.0 . . ?
N1C C1C N2C 117.8(6) . . ?
N1C C1C C5C 123.7(6) . . ?
N2C C1C C5C 118.3(6) . . ?
N3C C2C N2C 116.7(6) . . ?
N3C C2C C3C 124.8(6) . . ?
N2C C2C C3C 118.5(6) . . ?
C2C C3C C4C 118.5(6) . . ?
C2C C3C H3C 120.8 . . ?
C4C C3C H3C 120.8 . . ?
C5C C4C C3C 122.5(6) . . ?
C5C C4C H4C 118.7 . . ?
C3C C4C H4C 118.7 . . ?
C4C C5C C1C 118.0(6) . . ?
C4C C5C H5C 121.0 . . ?
C1C C5C H5C 121.0 . . ?
C1D N1D H1BD 120.0 . . ?
C1D N1D H1AD 120.0 . . ?
H1BD N1D H1AD 120.0 . . ?
C2D N2D C1D 123.9(5) . . ?
C2D N2D H2D 118.0 . . ?
C1D N2D H2D 118.0 . . ?
C2D N3D H3AD 120.0 . . ?
C2D N3D H3BD 120.0 . . ?
H3AD N3D H3BD 120.0 . . ?
N1D C1D N2D 118.1(5) . . ?
N1D C1D C5D 124.3(6) . . ?
N2D C1D C5D 117.6(6) . . ?
N3D C2D N2D 117.1(6) . . ?
N3D C2D C3D 124.1(6) . . ?
N2D C2D C3D 118.8(6) . . ?
C4D C3D C2D 118.5(7) . . ?
C4D C3D H3D 120.7 . . ?
C2D C3D H3D 120.7 . . ?
C5D C4D C3D 121.7(6) . . ?
C5D C4D H4D 119.1 . . ?
C3D C4D H4D 119.1 . . ?
C4D C5D C1D 119.4(6) . . ?
C4D C5D H5D 120.3 . . ?
C1D C5D H5D 120.3 . . ?
C1E N1E H1BE 120.0 . . ?
C1E N1E H1AE 120.0 . . ?
H1BE N1E H1AE 120.0 . . ?
C2E N2E C1E 124.2(5) . . ?
C2E N2E H2E 117.9 . . ?
C1E N2E H2E 117.9 . . ?
C2E N3E H3AE 120.0 . . ?
C2E N3E H3BE 120.0 . . ?
H3AE N3E H3BE 120.0 . . ?
N1E C1E N2E 118.4(6) . . ?
N1E C1E C5E 124.5(6) . . ?
N2E C1E C5E 117.1(7) . . ?
N3E C2E N2E 116.6(6) . . ?
N3E C2E C3E 125.2(7) . . ?
N2E C2E C3E 118.2(6) . . ?
C4E C3E C2E 119.7(7) . . ?
C4E C3E H3E 120.2 . . ?
C2E C3E H3E 120.2 . . ?
C3E C4E C5E 121.4(6) . . ?
C3E C4E H4E 119.3 . . ?
C5E C4E H4E 119.3 . . ?
C4E C5E C1E 119.4(6) . . ?
C4E C5E H5E 120.3 . . ?
C1E C5E H5E 120.3 . . ?
C1F N1F H1BF 120.0 . . ?
C1F N1F H1AF 120.0 . . ?
H1BF N1F H1AF 120.0 . . ?
C1F N2F C1F 125.0(7) 2 . ?
C1F N2F H2F 117.5 2 . ?
C1F N2F H2F 117.5 . . ?
N1F C1F N2F 116.6(5) . . ?
N1F C1F C3F 125.6(6) . . ?
N2F C1F C3F 117.9(6) . . ?
C4F C3F C1F 117.7(6) . . ?
C4F C3F H3F 121.1 . . ?
C1F C3F H3F 121.1 . . ?
C3F C4F C3F 123.4(8) 2 . ?
C3F C4F H4F 118.3 2 . ?
C3F C4F H4F 118.3 . . ?

loop_
_geom_bond_atom_site_label_1
_geom_bond_atom_site_label_2
_geom_bond_distance
_geom_bond_site_symmetry_2
_geom_bond_publ_flag
Pb1 Cl1 2.7496(15) 4 ?
Pb1 Cl1 2.7496(15) . ?
Pb1 Cl2 2.8261(15) 4 ?
Pb1 Cl2 2.8261(15) . ?
Pb2 Cl5 2.8206(16) . ?
Pb2 Cl5 2.8206(16) 4 ?
Pb2 Cl4 2.8671(15) 4 ?
Pb2 Cl4 2.8671(15) . ?
Pb2 Cl3 2.9955(15) . ?
Pb2 Cl3 2.9955(15) 4 ?
Pb3 Cl6 2.8334(14) . ?
Pb3 Cl6 2.8334(14) 2_655 ?
Pb3 Cl7 2.8898(15) . ?
Pb3 Cl7 2.8898(15) 2_655 ?
Pb3 Cl8 2.9335(16) . ?
Pb3 Cl8 2.9335(16) 2_655 ?
N1A C1A 1.328(7) . ?
N1A H1BA 0.8800 . ?
N1A H1AA 0.8800 . ?
N2A C1A 1.367(8) . ?
N2A C2A 1.374(7) . ?
N2A H2A 0.8800 . ?
N3A C2A 1.340(8) . ?
N3A H3AA 0.8800 . ?
N3A H3BA 0.8800 . ?
C1A C5A 1.391(8) . ?
C2A C3A 1.398(8) . ?
C3A C4A 1.400(9) . ?
C3A H3A 0.9500 . ?
C4A C5A 1.373(9) . ?
C4A H4A 0.9500 . ?
C5A H5A 0.9500 . ?
N1B C1B 1.330(8) . ?
N1B H1AB 0.8800 . ?
N1B H1BB 0.8800 . ?
N2B C2B 1.365(8) . ?
N2B C1B 1.378(8) . ?
N2B H2B 0.8800 . ?
N3B C2B 1.349(8) . ?
N3B H3AB 0.8800 . ?
N3B H3BB 0.8800 . ?
C1B C5B 1.378(8) . ?
C2B C3B 1.413(9) . ?
C3B C4B 1.386(9) . ?
C3B H3B 0.9500 . ?
C4B C5B 1.405(10) . ?
C4B H4B 0.9500 . ?
C5B H5B 0.9500 . ?
N1C C1C 1.352(8) . ?
N1C H1C1 0.8800 . ?
N1C H1C2 0.8800 . ?
N2C C2C 1.362(7) . ?
N2C C1C 1.369(8) . ?
N2C H2C 0.8800 . ?
N3C C2C 1.340(8) . ?
N3C H3AC 0.8800 . ?
N3C H3BC 0.8800 . ?
C1C C5C 1.391(9) . ?
C2C C3C 1.375(9) . ?
C3C C4C 1.395(9) . ?
C3C H3C 0.9500 . ?
C4C C5C 1.385(9) . ?
C4C H4C 0.9500 . ?
C5C H5C 0.9500 . ?
N1D C1D 1.358(8) . ?
N1D H1BD 0.8800 . ?
N1D H1AD 0.8800 . ?
N2D C2D 1.348(8) . ?
N2D C1D 1.362(8) . ?
N2D H2D 0.8800 . ?
N3D C2D 1.339(8) . ?
N3D H3AD 0.8800 . ?
N3D H3BD 0.8800 . ?
C1D C5D 1.384(8) . ?
C2D C3D 1.383(8) . ?
C3D C4D 1.374(9) . ?
C3D H3D 0.9500 . ?
C4D C5D 1.374(9) . ?
C4D H4D 0.9500 . ?
C5D H5D 0.9500 . ?
N1E C1E 1.362(8) . ?
N1E H1BE 0.8800 . ?
N1E H1AE 0.8800 . ?
N2E C2E 1.352(8) . ?
N2E C1E 1.363(8) . ?
N2E H2E 0.8800 . ?
N3E C2E 1.317(8) . ?
N3E H3AE 0.8800 . ?
N3E H3BE 0.8800 . ?
C1E C5E 1.387(9) . ?
C2E C3E 1.376(9) . ?
C3E C4E 1.356(9) . ?
C3E H3E 0.9500 . ?
C4E C5E 1.380(9) . ?
C4E H4E 0.9500 . ?
C5E H5E 0.9500 . ?
N1F C1F 1.331(7) . ?
N1F H1BF 0.8800 . ?
N1F H1AF 0.8800 . ?
N2F C1F 1.358(7) 2 ?
N2F C1F 1.358(7) . ?
N2F H2F 0.8800 . ?
C1F C3F 1.396(8) . ?
C3F C4F 1.381(7) . ?
C3F H3F 0.9500 . ?
C4F C3F 1.381(7) 2 ?
C4F H4F 0.9500 . ?

loop_
_geom_hbond_atom_site_label_D
_geom_hbond_atom_site_label_H
_geom_hbond_atom_site_label_A
_geom_hbond_distance_DH
_geom_hbond_distance_HA
_geom_hbond_distance_DA
_geom_hbond_angle_DHA
_geom_hbond_site_symmetry_A
N1A H1BA Cl6 0.88 2.51 3.300(6) 149.2 .
N1A H1BA Cl2 0.88 2.99 3.506(5) 119.7 .
N1A H1AA Cl3 0.88 2.39 3.269(6) 175.2 4
N2A H2A Cl6 0.88 2.30 3.137(4) 159.9 .
N3A H3AA Cl7 0.88 2.59 3.335(5) 143.0 2_655
N3A H3BA Cl9 0.88 2.55 3.372(5) 155.3 5_655
N1B H1AB Cl5 0.88 2.53 3.282(6) 144.2 .
N1B H1BB Cl1 0.88 2.60 3.462(5) 165.6 6
N2B H2B Cl4 0.88 2.57 3.371(5) 152.1 .
N3B H3AB Cl4 0.88 2.46 3.279(6) 154.5 .
N3B H3BB Cl7 0.88 2.50 3.348(6) 161.9 .
N1C H1C1 Cl1 0.88 2.75 3.579(7) 156.9 4_455
N1C H1C2 Cl5 0.88 2.65 3.490(6) 159.9 4
N2C H2C Cl2 0.88 2.42 3.216(5) 151.0 1_455
N3C H3AC Cl2 0.88 2.58 3.339(6) 144.6 1_455
N3C H3AC Cl6 0.88 2.78 3.301(5) 119.7 1_455
N3C H3BC Cl7 0.88 2.50 3.369(5) 169.4 2
N1D H1BD Cl3 0.88 2.66 3.444(5) 148.6 6_556
N1D H1AD Cl5 0.88 2.58 3.396(6) 154.0 4
N2D H2D Cl2 0.88 2.31 3.124(5) 153.0 6_556
N3D H3AD Cl6 0.88 2.69 3.390(5) 137.6 6_556
N3D H3AD Cl2 0.88 2.79 3.496(6) 138.7 6_556
N3D H3BD Cl8 0.88 2.45 3.310(6) 166.1 5_656
N1E H1BE Cl3 0.88 2.57 3.276(6) 138.4 6_556
N1E H1AE Cl1 0.88 2.52 3.393(6) 172.8 4_455
N2E H2E Cl3 0.88 2.82 3.504(6) 135.8 6_556
N2E H2E Cl4 0.88 2.92 3.638(5) 139.4 6_556
N3E H3AE Cl4 0.88 2.57 3.353(6) 148.7 6_556
N3E H3BE Cl8 0.88 2.54 3.377(7) 159.2 6_556
N1F H1BF Cl7 0.88 2.91 3.339(5) 112.0 .
N1F H1BF Cl9 0.88 2.98 3.688(6) 138.5 .
N1F H1AF Cl8 0.88 2.42 3.278(6) 165.9 .
N2F H2F Cl9 0.88 2.17 3.050(7) 180.0 .

loop_
_geom_torsion_atom_site_label_1
_geom_torsion_atom_site_label_2
_geom_torsion_atom_site_label_3
_geom_torsion_atom_site_label_4
_geom_torsion
_geom_torsion_site_symmetry_1
_geom_torsion_site_symmetry_2
_geom_torsion_site_symmetry_3
_geom_torsion_site_symmetry_4
_geom_torsion_publ_flag
C2A N2A C1A N1A 178.2(6) . . . . ?
C2A N2A C1A C5A -0.8(9) . . . . ?
C1A N2A C2A N3A -179.0(6) . . . . ?
C1A N2A C2A C3A 0.1(9) . . . . ?
N3A C2A C3A C4A 179.2(6) . . . . ?
N2A C2A C3A C4A 0.2(9) . . . . ?
C2A C3A C4A C5A 0.3(10) . . . . ?
C3A C4A C5A C1A -1.0(10) . . . . ?
N1A C1A C5A C4A -177.7(6) . . . . ?
N2A C1A C5A C4A 1.2(9) . . . . ?
C2B N2B C1B N1B -178.1(6) . . . . ?
C2B N2B C1B C5B -0.9(9) . . . . ?
C1B N2B C2B N3B -178.6(6) . . . . ?
C1B N2B C2B C3B 1.3(9) . . . . ?
N3B C2B C3B C4B 178.9(6) . . . . ?
N2B C2B C3B C4B -0.9(9) . . . . ?
C2B C3B C4B C5B 0.4(10) . . . . ?
N1B C1B C5B C4B 177.3(6) . . . . ?
N2B C1B C5B C4B 0.3(9) . . . . ?
C3B C4B C5B C1B -0.1(10) . . . . ?
C2C N2C C1C N1C -175.4(6) . . . . ?
C2C N2C C1C C5C 0.7(9) . . . . ?
C1C N2C C2C N3C 180.0(5) . . . . ?
C1C N2C C2C C3C -0.7(9) . . . . ?
N3C C2C C3C C4C -180.0(5) . . . . ?
N2C C2C C3C C4C 0.7(8) . . . . ?
C2C C3C C4C C5C -0.9(9) . . . . ?
C3C C4C C5C C1C 0.8(9) . . . . ?
N1C C1C C5C C4C 175.1(6) . . . . ?
N2C C1C C5C C4C -0.7(8) . . . . ?
C2D N2D C1D N1D 179.4(6) . . . . ?
C2D N2D C1D C5D -0.2(10) . . . . ?
C1D N2D C2D N3D 178.8(6) . . . . ?
C1D N2D C2D C3D 0.5(10) . . . . ?
N3D C2D C3D C4D -178.1(7) . . . . ?
N2D C2D C3D C4D 0.0(10) . . . . ?
C2D C3D C4D C5D -0.8(11) . . . . ?
C3D C4D C5D C1D 1.2(11) . . . . ?
N1D C1D C5D C4D 179.8(6) . . . . ?
N2D C1D C5D C4D -0.6(10) . . . . ?
C2E N2E C1E N1E 178.1(6) . . . . ?
C2E N2E C1E C5E 0.0(10) . . . . ?
C1E N2E C2E N3E -178.2(6) . . . . ?
C1E N2E C2E C3E 2.6(10) . . . . ?
N3E C2E C3E C4E 178.5(7) . . . . ?
N2E C2E C3E C4E -2.3(10) . . . . ?
C2E C3E C4E C5E -0.3(11) . . . . ?
C3E C4E C5E C1E 2.9(11) . . . . ?
N1E C1E C5E C4E 179.3(7) . . . . ?
N2E C1E C5E C4E -2.7(10) . . . . ?
C1F N2F C1F N1F -177.6(8) 2 . . . ?
C1F N2F C1F C3F 3.0(5) 2 . . . ?
N1F C1F C3F C4F 174.8(6) . . . . ?
N2F C1F C3F C4F -5.9(10) . . . . ?
C1F C3F C4F C3F 3.0(5) . . . 2 ?
